data_4323441
loop_
_publ_author_name
'F. Albert Cotton'
'G\"unter Schmid'

_publ_section_title
;
 Mononuclear Molybdenum(IV) Complexes with Two Multiply Bonded Chalcogen
 Ligands in Trans Configuration and Chelating Biphosphine Ligands
;
_journal_name_full 'Inorganic Chemistry'
_journal_page_first 2267
_journal_page_last 2278
_journal_paper_doi 10.1021/ic961071v
_journal_volume 36
_journal_year 1997
_chemical_compound_source 'Reaction: SO2 + Mo(N2)2(dppee)2'
_chemical_formula_analytical 'FAB mass spec: M+ - SO'
_chemical_formula_moiety 'C52 H44 Mo O4 P4 S2'
_chemical_formula_structural
;
  'Mo (S O2)2 ( (C6 H5)2 P C H C H P (C6 H5)2 )2' 
;
_chemical_formula_sum 'C52 H44 Mo O4 P4 S2'
_chemical_formula_weight 1016.81
_chemical_name_common trans-Mo(\h-SO~2~)~2~(dppee)~2~
_chemical_name_systematic
; 
trans-bis(cis-1,2-bis(diphenylphosphino)ethylene-P,P')
                   -bis-(\h~2~(S,O)-sulfur dioxide)molybdenum (0) 
;
_space_group_IT_number 15
_symmetry_cell_setting monoclinic
_symmetry_space_group_name_Hall '-C 2yc'
_symmetry_space_group_name_H-M 'C 1 2/c 1'
_atom_sites_solution_hydrogens geom
_atom_sites_solution_primary direct
_atom_sites_solution_secondary difmap
_audit_creation_method SHELXL
_cell_angle_alpha 90.00
_cell_angle_beta 118.480(14)
_cell_angle_gamma 90.00
_cell_formula_units_Z 4
_cell_length_a 21.534(6)
_cell_length_b 12.4271(13)
_cell_length_c 19.550(5)
_cell_measurement_reflns_used '197 (4 times 50, 3 skipped)'
_cell_measurement_temperature 293(2)
_cell_measurement_theta_max 17.7
_cell_measurement_theta_min 14.1
_cell_volume 4598.6(19)
_computing_cell_refinement 'LCR out of ULM package'
_computing_data_collection 'CAD4 - software'
_computing_data_reduction STP
_computing_molecular_graphics 'ORTEP out of ULM package'
_computing_publication_material CIFTAB
_computing_structure_refinement 'SHELXL-93 (Sheldrick, 1993)'
_computing_structure_solution 'SHELXS-86 (Sheldrick, 1990)'
_diffrn_ambient_temperature 293(2)
_diffrn_measurement_device 'Enraf-Nonius CAD4'
_diffrn_measurement_method \w/2/6\q
_diffrn_radiation_monochromator graphite
_diffrn_radiation_source 'fine-focus sealed tube'
_diffrn_radiation_type MoKalpha
_diffrn_radiation_wavelength 0.70930
_diffrn_reflns_av_R_equivalents 0.0207
_diffrn_reflns_av_sigmaI/netI 0.0308
_diffrn_reflns_limit_h_max 25
_diffrn_reflns_limit_h_min -2
_diffrn_reflns_limit_k_max 14
_diffrn_reflns_limit_k_min -1
_diffrn_reflns_limit_l_max 21
_diffrn_reflns_limit_l_min -23
_diffrn_reflns_number 5064
_diffrn_reflns_theta_max 24.92
_diffrn_reflns_theta_min 2.00
_diffrn_standards_decay_% 1.8
_diffrn_standards_interval_time 120
_diffrn_standards_number 3
_exptl_absorpt_coefficient_mu 0.562
_exptl_absorpt_correction_T_max 0.995
_exptl_absorpt_correction_T_min 0.908
_exptl_absorpt_correction_type 'empirical \Y-scan correction'
_exptl_crystal_colour yellow
_exptl_crystal_density_diffrn 1.469
_exptl_crystal_density_meas ?
_exptl_crystal_density_method 'not done'
_exptl_crystal_description 'thick plate'
_exptl_crystal_F_000 2088
_exptl_crystal_size_max 0.50
_exptl_crystal_size_mid 0.30
_exptl_crystal_size_min 0.20
_refine_diff_density_max 0.663
_refine_diff_density_min -1.022
_refine_diff_density_rms 0.058
_refine_ls_extinction_coef 0.0
_refine_ls_extinction_method none
_refine_ls_goodness_of_fit_all 1.031
_refine_ls_goodness_of_fit_obs 1.052
_refine_ls_hydrogen_treatment 'CH-free, Ph-H AFIX 43, common U'
_refine_ls_matrix_type full
_refine_ls_number_parameters 293
_refine_ls_number_reflns 4035
_refine_ls_number_restraints 0
_refine_ls_restrained_S_all 1.032
_refine_ls_restrained_S_obs 1.052
_refine_ls_R_factor_all 0.0441
_refine_ls_R_factor_obs 0.0299
_refine_ls_shift/esd_max -0.001
_refine_ls_shift/esd_mean 0.000
_refine_ls_structure_factor_coef Fsqd
_refine_ls_weighting_details 'w=1/[\s^2^(Fo^2^)+(0.0355P)^2^+7.7181P] where P=(Fo^2^+2Fc^2^)/3'
_refine_ls_weighting_scheme calc
_refine_ls_wR_factor_all 0.0806
_refine_ls_wR_factor_obs 0.0751
_reflns_number_observed 3418
_reflns_number_total 4036
_reflns_observed_criterion >2sigma(I)
_cod_data_source_file ic961071v_8.cif
_cod_data_source_block MoSO2_2_dppee2_8
_cod_depositor_comments
;
The following automatic conversions were performed:

'_geom_bond_publ_flag' value 'Y' changed to 'y' according to the
built-in table from CIF Core dictionary named 'cif_core.dic' version
2.4.1 from 2010-06-29 (13 times).

'_geom_bond_publ_flag' value 'N'
changed to 'n' according to the built-in table from CIF Core
dictionary named 'cif_core.dic' version 2.4.1 from 2010-06-29 (24
times).

'_geom_angle_publ_flag' value 'Y' changed to 'y' according
to the built-in table from CIF Core dictionary named 'cif_core.dic'
version 2.4.1 from 2010-06-29 (26 times).

'_geom_angle_publ_flag'
value 'N' changed to 'n' according to the built-in table from CIF
Core dictionary named 'cif_core.dic' version 2.4.1 from 2010-06-29
(39 times).

Automatic conversion script
Id: cif_fix_values 1715 2011-07-08 13:25:40Z adriana 

The following automatic conversions were performed:

'_exptl_crystal_density_meas' value 'not done' was changed to '?' -
the value is perceived as not measured.

Automatic conversion script
Id: cif_fix_values 3008 2015-01-20 13:52:24Z robertas 

The following automatic conversions were performed:

'_refine_ls_weighting_scheme' value 'calc
w=1/[\s^2^(Fo^2^)+(0.0355P)^2^+7.7181P] where P=(Fo^2^+2Fc^2^)/3' was
changed to 'calc'. New tag '_refine_ls_weighting_details' was
created. The value of the new tag was set to
'w=1/[\s^2^(Fo^2^)+(0.0355P)^2^+7.7181P] where P=(Fo^2^+2Fc^2^)/3'.

Automatic conversion script
Id: cif_fix_values 3143 2015-03-26 13:38:13Z robertas 
;
_cod_original_cell_volume 4598.4(18)
_cod_database_code 4323441

loop_
_symmetry_equiv_pos_as_xyz
'x, y, z'
'-x, y, -z+1/2'
'x+1/2, y+1/2, z'
'-x+1/2, y+1/2, -z+1/2'
'-x, -y, -z'
'x, -y, z-1/2'
'-x+1/2, -y+1/2, -z'
'x+1/2, -y+1/2, z-1/2'

loop_
_atom_site_aniso_label
_atom_site_aniso_U_11
_atom_site_aniso_U_22
_atom_site_aniso_U_33
_atom_site_aniso_U_23
_atom_site_aniso_U_13
_atom_site_aniso_U_12
Mo1 0.0245(2) 0.0304(2) 0.0275(2) 0.000 0.01339(12) 0.000
S1 0.0296(3) 0.0455(4) 0.0411(4) 0.0056(3) 0.0158(3) 0.0066(3)
O1 0.0291(9) 0.0415(10) 0.0358(9) 0.0009(8) 0.0112(8) -0.0016(8)
O2 0.0438(11) 0.0655(14) 0.0617(13) 0.0114(11) 0.0332(11) 0.0119(10)
P1 0.0338(3) 0.0373(4) 0.0375(4) 0.0066(3) 0.0209(3) 0.0030(3)
P2 0.0346(4) 0.0379(4) 0.0314(3) -0.0025(3) 0.0160(3) 0.0055(3)
C1 0.051(2) 0.052(2) 0.041(2) 0.0109(14) 0.0309(14) 0.0121(14)
C1A 0.0344(14) 0.041(2) 0.057(2) 0.0152(14) 0.0243(13) 0.0040(12)
C1B 0.063(2) 0.076(3) 0.091(3) -0.002(2) 0.054(2) -0.006(2)
C1C 0.056(2) 0.094(3) 0.131(4) 0.019(3) 0.065(3) -0.007(2)
C1D 0.041(2) 0.078(3) 0.100(3) 0.024(2) 0.019(2) -0.013(2)
C1E 0.055(2) 0.082(3) 0.062(2) 0.007(2) 0.017(2) -0.025(2)
C1F 0.050(2) 0.075(2) 0.055(2) 0.002(2) 0.026(2) -0.020(2)
C1G 0.042(2) 0.045(2) 0.0418(15) 0.0098(13) 0.0248(13) 0.0081(13)
C1H 0.045(2) 0.054(2) 0.046(2) 0.0095(14) 0.0223(14) 0.0059(14)
C1I 0.047(2) 0.075(2) 0.053(2) 0.012(2) 0.020(2) 0.015(2)
C1L 0.080(3) 0.043(2) 0.091(3) 0.012(2) 0.038(2) 0.018(2)
C1K 0.067(2) 0.070(3) 0.074(2) 0.026(2) 0.028(2) 0.032(2)
C1M 0.055(2) 0.046(2) 0.067(2) 0.005(2) 0.023(2) 0.009(2)
C2 0.051(2) 0.056(2) 0.0353(15) 0.0002(14) 0.0269(14) 0.0119(14)
C2A 0.0357(14) 0.0380(15) 0.0427(15) -0.0057(13) 0.0173(12) 0.0060(12)
C2B 0.101(3) 0.055(2) 0.058(2) 0.009(2) 0.044(2) 0.029(2)
C2C 0.126(4) 0.061(2) 0.069(2) 0.017(2) 0.040(3) 0.042(3)
C2D 0.080(3) 0.059(2) 0.090(3) -0.001(2) 0.037(2) 0.033(2)
C2E 0.105(3) 0.077(3) 0.086(3) 0.001(2) 0.063(3) 0.041(3)
C2F 0.086(3) 0.069(2) 0.060(2) 0.006(2) 0.044(2) 0.029(2)
C2G 0.0368(14) 0.047(2) 0.0379(14) -0.0114(13) 0.0164(12) 0.0051(13)
C2H 0.050(2) 0.058(2) 0.049(2) -0.0059(15) 0.0209(15) -0.001(2)
C2I 0.050(2) 0.064(2) 0.072(2) -0.017(2) 0.022(2) -0.010(2)
C2K 0.038(2) 0.087(3) 0.072(2) -0.030(2) 0.010(2) 0.001(2)
C2L 0.047(2) 0.072(2) 0.059(2) -0.013(2) 0.002(2) 0.021(2)
C2M 0.050(2) 0.053(2) 0.047(2) -0.0106(15) 0.0112(15) 0.0115(15)

loop_
_atom_site_label
_atom_site_type_symbol
_atom_site_fract_x
_atom_site_fract_y
_atom_site_fract_z
_atom_site_U_iso_or_equiv
_atom_site_thermal_displace_type
_atom_site_occupancy
_atom_site_calc_flag
_atom_site_refinement_flags
_atom_site_disorder_group
Mo1 Mo 0.5000 0.1594 0.7500 0.02708(10) Uani 1 d S .
S1 S 0.37745(3) 0.21632(6) 0.69913(4) 0.0392(2) Uani 1 d . .
O1 O 0.39794(9) 0.12625(15) 0.65769(10) 0.0373(4) Uani 1 d . .
O2 O 0.34279(11) 0.1753(2) 0.74289(13) 0.0537(5) Uani 1 d . .
P1 P 0.46965(4) 0.02379(6) 0.82796(4) 0.0346(2) Uani 1 d . .
P2 P 0.50503(4) 0.27982(6) 0.85649(4) 0.0346(2) Uani 1 d . .
C1 C 0.4680(2) 0.0963(3) 0.9076(2) 0.0448(7) Uani 1 d . .
H1 H 0.4578(16) 0.0608(25) 0.9420(18) 0.051(9) Uiso 1 d . .
C1A C 0.38632(14) -0.0504(2) 0.7832(2) 0.0428(7) Uani 1 d . .
C1B C 0.3423(2) -0.0585(3) 0.8169(2) 0.0698(10) Uani 1 d . .
H1B H 0.3543(2) -0.0234(3) 0.8635(2) 0.078(3) Uiso 1 calc R .
C1C C 0.2812(2) -0.1180(4) 0.7815(3) 0.0854(14) Uani 1 d . .
H1C H 0.2522(2) -0.1226(4) 0.8045(3) 0.078(3) Uiso 1 calc R .
C1D C 0.2623(2) -0.1705(3) 0.7128(3) 0.0789(13) Uani 1 d . .
H1D H 0.2210(2) -0.2109(3) 0.6894(3) 0.078(3) Uiso 1 calc R .
C1E C 0.3042(2) -0.1629(3) 0.6795(2) 0.0710(11) Uani 1 d . .
H1E H 0.2918(2) -0.1985(3) 0.6329(2) 0.078(3) Uiso 1 calc R .
C1F C 0.3661(2) -0.1024(3) 0.7141(2) 0.0595(9) Uani 1 d . .
H1F H 0.3941(2) -0.0973(3) 0.6899(2) 0.078(3) Uiso 1 calc R .
C1G C 0.53257(15) -0.0823(2) 0.8862(2) 0.0410(6) Uani 1 d . .
C1H C 0.5982(2) -0.0532(3) 0.9471(2) 0.0483(7) Uani 1 d . .
H1H H 0.6102(2) 0.0192(3) 0.9566(2) 0.078(3) Uiso 1 calc R .
C1I C 0.6455(2) -0.1306(3) 0.9933(2) 0.0602(9) Uani 1 d . .
H1I H 0.6890(2) -0.1100(3) 1.0340(2) 0.078(3) Uiso 1 calc R .
C1L C 0.5652(2) -0.2673(3) 0.9202(2) 0.0730(11) Uani 1 d . .
H1L H 0.5543(2) -0.3400(3) 0.9110(2) 0.078(3) Uiso 1 calc R .
C1K C 0.6289(2) -0.2369(3) 0.9797(2) 0.0726(11) Uani 1 d . .
H1K H 0.6610(2) -0.2887(3) 1.0110(2) 0.078(3) Uiso 1 calc R .
C1M C 0.5166(2) -0.1910(3) 0.8734(2) 0.0586(9) Uani 1 d . .
H1M H 0.4732(2) -0.2128(3) 0.8332(2) 0.078(3) Uiso 1 calc R .
C2 C 0.4837(2) 0.1984(3) 0.9197(2) 0.0449(7) Uani 1 d . .
H2 H 0.4883(16) 0.2302(26) 0.9613(19) 0.052(9) Uiso 1 d . .
C2A C 0.45024(14) 0.3997(2) 0.8411(2) 0.0394(6) Uani 1 d . .
C2B C 0.4241(2) 0.4562(3) 0.7736(2) 0.0691(10) Uani 1 d . .
H2B H 0.4318(2) 0.4309(3) 0.7335(2) 0.078(3) Uiso 1 calc R .
C2C C 0.3863(3) 0.5503(3) 0.7629(2) 0.0879(14) Uani 1 d . .
H2C H 0.3702(3) 0.5887(3) 0.7167(2) 0.078(3) Uiso 1 calc R .
C2D C 0.3728(2) 0.5863(3) 0.8198(2) 0.0780(12) Uani 1 d . .
H2D H 0.3461(2) 0.6483(3) 0.8125(2) 0.078(3) Uiso 1 calc R .
C2E C 0.3983(2) 0.5311(3) 0.8874(3) 0.0821(13) Uani 1 d . .
H2E H 0.3898(2) 0.5564(3) 0.9269(3) 0.078(3) Uiso 1 calc R .
C2F C 0.4366(2) 0.4386(3) 0.8986(2) 0.0680(10) Uani 1 d . .
H2F H 0.4535(2) 0.4017(3) 0.9455(2) 0.078(3) Uiso 1 calc R .
C2G C 0.59159(14) 0.3328(2) 0.9285(2) 0.0413(6) Uani 1 d . .
C2H C 0.6128(2) 0.4348(3) 0.9208(2) 0.0535(8) Uani 1 d . .
H2H H 0.5820(2) 0.4786(3) 0.8802(2) 0.078(3) Uiso 1 calc R .
C2I C 0.6792(2) 0.4727(3) 0.9727(2) 0.0649(9) Uani 1 d . .
H2I H 0.6932(2) 0.5410(3) 0.9661(2) 0.078(3) Uiso 1 calc R .
C2K C 0.7239(2) 0.4105(3) 1.0332(2) 0.0722(11) Uani 1 d . .
H2K H 0.7684(2) 0.4363(3) 1.0684(2) 0.078(3) Uiso 1 calc R .
C2L C 0.7034(2) 0.3096(3) 1.0424(2) 0.0692(11) Uani 1 d . .
H2L H 0.7339(2) 0.2674(3) 1.0843(2) 0.078(3) Uiso 1 calc R .
C2M C 0.6383(2) 0.2705(3) 0.9905(2) 0.0549(8) Uani 1 d . .
H2M H 0.6253(2) 0.2014(3) 0.9970(2) 0.078(3) Uiso 1 calc R .

loop_
_atom_type_symbol
_atom_type_description
_atom_type_scat_dispersion_real
_atom_type_scat_dispersion_imag
_atom_type_scat_source
C C 0.0033 0.0016 'International Tables Vol C Tables 4.2.6.8 and 6.1.1.4'
H H 0.0000 0.0000 'International Tables Vol C Tables 4.2.6.8 and 6.1.1.4'
Mo Mo -1.6832 0.6857 'International Tables Vol C Tables 4.2.6.8 and 6.1.1.4'
O O 0.0106 0.0060 'International Tables Vol C Tables 4.2.6.8 and 6.1.1.4'
P P 0.1023 0.0942 'International Tables Vol C Tables 4.2.6.8 and 6.1.1.4'
S S 0.1246 0.1234 'International Tables Vol C Tables 4.2.6.8 and 6.1.1.4'

loop_
_geom_angle_atom_site_label_1
_geom_angle_atom_site_label_2
_geom_angle_atom_site_label_3
_geom_angle
_geom_angle_site_symmetry_1
_geom_angle_site_symmetry_3
_geom_angle_publ_flag
O1 Mo1 O1 157.54(10) . 2_656 y
S1 Mo1 S1 146.29(4) . 2_656 y
O1 Mo1 P1 85.60(5) . . y
O1 Mo1 P1 79.63(5) . 2_656 y
O1 Mo1 P2 115.96(5) . . y
O1 Mo1 P2 78.07(5) . 2_656 n
O1 Mo1 S1 39.35(5) . . y
O1 Mo1 S1 152.40(5) . 2_656 y
S1 Mo1 P1 84.25(3) . . y
S1 Mo1 P1 118.84(3) . 2_656 y
S1 Mo1 P2 77.11(3) . . y
S1 Mo1 P2 83.06(3) . 2_656 y
O1 S1 Mo1 59.06(7) . . y
O2 S1 Mo1 114.40(9) . . y
O2 S1 O1 113.61(12) . . y
P1 Mo1 P1 97.55(3) . 2_656 y
P2 Mo1 P1 79.74(3) . . y
P2 Mo1 P1 163.67(2) . 2_656 y
P2 Mo1 P2 107.27(4) . 2_656 y
C1 P1 C1A 104.18(14) . . y
C1 P1 C1G 97.76(13) . . y
C1A P1 C1G 101.50(13) . . y
Mo1 P1 C1 107.45(11) . . n
Mo1 P1 C1A 121.24(9) . . n
Mo1 P1 C1G 121.18(9) . . n
P1 C1 P2 121.9(2) . . y
P1 C1A C1B 123.0(3) . . n
P1 C1A C1F 119.3(2) . . n
P1 C1G C1H 119.3(2) . . n
P1 C1G C1M 122.7(2) . . n
C1F C1A C1B 117.7(3) . . n
C1A C1B C1C 120.3(4) . . n
C1B C1C C1D 121.0(4) . . n
C1C C1D C1E 119.2(4) . . n
C1D C1E C1F 120.7(4) . . n
C1E C1F C1A 121.1(3) . . n
C1M C1G C1H 118.1(3) . . n
C1G C1H C1I 120.7(3) . . n
C1H C1I C1K 120.4(3) . . n
C1I C1K C1L 120.0(3) . . n
C1K C1L C1M 120.7(4) . . n
C1L C1M C1G 120.2(3) . . n
C2 P2 C2A 102.25(13) . . y
C2 P2 C2G 99.84(14) . . y
C2A P2 C2G 99.95(13) . . y
Mo1 P2 C2 107.77(11) . . n
Mo1 P2 C2A 125.13(9) . . n
Mo1 P2 C2G 118.20(9) . . n
P2 C2 C1 123.1(2) . . y
P2 C2A C2B 121.0(2) . . n
P2 C2A C2F 121.5(2) . . n
P2 C2G C2H 120.8(2) . . n
P2 C2G C2M 121.2(2) . . n
C2F C2A C2B 117.4(3) . . n
C2A C2B C2C 121.7(3) . . n
C2B C2C C2D 119.8(4) . . n
C2C C2D C2E 119.3(3) . . n
C2D C2E C2F 121.1(4) . . n
C2E C2F C2A 120.7(3) . . n
C2M C2G C2H 118.0(3) . . n
C2G C2H C2I 120.9(3) . . n
C2H C2I C2K 120.1(4) . . n
C2I C2K C2L 119.8(3) . . n
C2K C2L C2M 120.6(3) . . n
C2L C2M C2G 120.7(3) . . n

loop_
_geom_bond_atom_site_label_1
_geom_bond_atom_site_label_2
_geom_bond_distance
_geom_bond_site_symmetry_2
_geom_bond_publ_flag
Mo1 S1 2.4394(9) . y
Mo1 O1 2.115(2) . y
Mo1 P1 2.5573(7) . y
Mo1 P2 2.5239(8) . y
S1 O2 1.469(2) . y
S1 O1 1.564(2) . y
P1 C1 1.814(3) . y
P1 C1A 1.827(3) . y
P1 C1G 1.844(3) . y
P2 C2 1.817(3) . y
P2 C2A 1.834(3) . y
P2 C2G 1.840(3) . y
C1 C2 1.306(4) . y
C1A C1F 1.366(4) . n
C1A C1B 1.393(4) . n
C1B C1C 1.374(6) . n
C1C C1D 1.370(6) . n
C1D C1E 1.343(6) . n
C1E C1F 1.392(5) . n
C1G C1M 1.387(4) . n
C1G C1H 1.393(4) . n
C1H C1I 1.379(4) . n
C1I C1K 1.361(5) . n
C1L C1K 1.361(6) . n
C1L C1M 1.385(5) . n
C2A C2B 1.359(4) . n
C2A C2F 1.378(4) . n
C2B C2C 1.383(5) . n
C2C C2D 1.353(6) . n
C2D C2E 1.350(6) . n
C2E C2F 1.370(5) . n
C2G C2H 1.380(4) . n
C2G C2M 1.385(4) . n
C2H C2I 1.383(4) . n
C2I C2K 1.355(5) . n
C2K C2L 1.370(6) . n
C2L C2M 1.369(5) . n
